data_4511867
loop_
_publ_author_name
'Miyake, Ryosuke'
'Nakagawa, Yuki'
'Hase, Mariko'

_publ_section_title
;
 Selective Thermal Elongation of Metal--Metal Distances in the
 Two-Dimensional Assembly of Ag(I) Ions Templated by Assembled Peptide
 Ligands
;
_journal_issue 10
_journal_name_full 'Crystal Growth &amp; Design'
_journal_page_first 4882
_journal_paper_doi 10.1021/cg5009347
_journal_volume 14
_journal_year 2014
_chemical_absolute_configuration ad
_chemical_formula_sum 'C7 H11 Ag2 N3 O5'
_chemical_formula_weight 432.93
_space_group_crystal_system monoclinic
_space_group_IT_number 4
_space_group_name_Hall 'P 2yb'
_space_group_name_H-M_alt 'P 1 21 1'
_symmetry_space_group_name_Hall 'P 2yb'
_symmetry_space_group_name_H-M 'P 1 21 1'
_atom_sites_solution_hydrogens geom
_cell_angle_alpha 90
_cell_angle_beta 103.050(2)
_cell_angle_gamma 90
_cell_formula_units_Z 2
_cell_length_a 4.8298(7)
_cell_length_b 19.955(3)
_cell_length_c 5.5441(8)
_cell_measurement_temperature 273
_cell_volume 520.53(13)
_computing_cell_refinement 'SAINT V8.32B (Bruker AXS)'
_computing_data_collection 'Bruker SMART APEXII ULTRA'
_computing_data_reduction 'SAINT V8.32B (Bruker AXS)'
_computing_molecular_graphics 'XSHELL V6.3.1 (Bruker AXS)'
_computing_publication_material 'Generate Report (Bruker AXS)'
_computing_structure_refinement 'SHELXL-2013 (Sheldrick, 2013)'
_computing_structure_solution 'SHELXS-97 (Sheldrick, 1997)'
_diffrn_ambient_temperature 273
_diffrn_detector_area_resol_mean 8.333
_diffrn_measured_fraction_theta_full 0.985
_diffrn_measured_fraction_theta_max 0.985
_diffrn_measurement_device_type 'Bruker D8 goniometer'
_diffrn_measurement_method 'omega scans'
_diffrn_radiation_monochromator 'multilayered conforcal mirror'
_diffrn_radiation_type MoK\a
_diffrn_radiation_wavelength 0.71073
_diffrn_reflns_av_R_equivalents 0.0175
_diffrn_reflns_limit_h_max 6
_diffrn_reflns_limit_h_min -5
_diffrn_reflns_limit_k_max 22
_diffrn_reflns_limit_k_min -27
_diffrn_reflns_limit_l_max 7
_diffrn_reflns_limit_l_min -7
_diffrn_reflns_number 3675
_diffrn_reflns_theta_full 29.56
_diffrn_reflns_theta_max 29.56
_diffrn_reflns_theta_min 2.04
_diffrn_source 'rotating-anode X-ray tube'
_diffrn_source_type 'Bruker Tourbo X-ray Source'
_exptl_absorpt_coefficient_mu 3.776
_exptl_absorpt_correction_T_max 0.96
_exptl_absorpt_correction_T_min 0.82
_exptl_absorpt_correction_type empirical
_exptl_absorpt_process_details 'SADABS V2012/1 (Bruker AXS)'
_exptl_crystal_colour colorless
_exptl_crystal_density_diffrn 2.762
_exptl_crystal_density_method 'not measured'
_exptl_crystal_description plate
_exptl_crystal_F_000 416
_exptl_crystal_size_max 0.055
_exptl_crystal_size_mid 0.023
_exptl_crystal_size_min 0.010
_refine_diff_density_max 1.813
_refine_diff_density_min -1.452
_refine_ls_abs_structure_details
;
Flack x determined using 876 quotients [(I+)-(I-)]/[(I+)+(I-)]
(Parsons and Flack (2004), Acta Cryst. A60, s61).
;
_refine_ls_abs_structure_Flack 0.02(3)
_refine_ls_extinction_method none
_refine_ls_goodness_of_fit_ref 1.056
_refine_ls_hydrogen_treatment constr
_refine_ls_matrix_type full
_refine_ls_number_parameters 154
_refine_ls_number_reflns 2318
_refine_ls_number_restraints 1
_refine_ls_restrained_S_all 1.056
_refine_ls_R_factor_all 0.0368
_refine_ls_R_factor_gt 0.0311
_refine_ls_shift/su_max 0.000
_refine_ls_shift/su_mean 0.000
_refine_ls_structure_factor_coef Fsqd
_refine_ls_weighting_details 'w=1/[\s^2^(Fo^2^)+(0.0299P)^2^+1.0629P] where P=(Fo^2^+2Fc^2^)/3'
_refine_ls_weighting_scheme calc
_refine_ls_wR_factor_gt 0.0697
_refine_ls_wR_factor_ref 0.0722
_reflns_number_gt 2099
_reflns_number_total 2318
_reflns_threshold_expression 'I > 2\s(I)'
_cod_data_source_file cg5009347_si_001.cif
_cod_data_source_block p21_273K_again
_cod_depositor_comments 'Adding full bibliography for 4511859--4511871.cif.'
_cod_database_code 4511867

loop_
_space_group_symop_operation_xyz
'x, y, z'
'-x, y+1/2, -z'

loop_
_atom_site_type_symbol
_atom_site_label
_atom_site_fract_x
_atom_site_fract_y
_atom_site_fract_z
_atom_site_U_iso_or_equiv
_atom_site_adp_type
_atom_site_calc_flag
_atom_site_refinement_flags_adp
_atom_site_refinement_flags_posn
_atom_site_occupancy
Ag Ag1 0.21054(12) 0.85741(2) 0.43592(11) 0.03406(16) Uani d . . 1
Ag Ag2 -0.43184(12) 0.86736(3) -0.00762(11) 0.03446(16) Uani d . . 1
C C1 -0.0232(16) 0.7562(4) 0.0315(14) 0.0245(15) Uani d . . 1
C C2 0.1402(17) 0.6951(4) 0.1466(15) 0.0260(16) Uani d . . 1
H H2A 0.3055 0.6892 0.0766 0.031 Uiso calc U R 1
H H2B 0.0209 0.6558 0.1051 0.031 Uiso calc U R 1
C C3 0.2370(13) 0.7004(4) 0.4274(13) 0.0174(14) Uani d . . 1
H H3 0.0698 0.7043 0.499 0.021 Uiso calc U R 1
C C4 0.4000(14) 0.6369(3) 0.5253(13) 0.0196(13) Uani d . . 1
C C5 0.3850(14) 0.5244(3) 0.6911(13) 0.0189(13) Uani d . . 1
H H5 0.5603 0.5199 0.6314 0.023 Uiso calc U R 1
C C6 0.4670(18) 0.5259(4) 0.9732(15) 0.0256(16) Uani d . . 1
H H6A 0.5793 0.5657 1.0275 0.031 Uiso calc U R 1
H H6B 0.2962 0.5283 1.0372 0.031 Uiso calc U R 1
C C7 0.1931(15) 0.4654(4) 0.5900(14) 0.0217(14) Uani d . . 1
N N1 0.4172(13) 0.7600(3) 0.4943(12) 0.0225(13) Uani d . . 1
H H1A 0.5642 0.7588 0.4007 0.027 Uiso calc U R 1
H H1B 0.5109 0.7565 0.6681 0.027 Uiso calc U R 1
N N2 0.2506(12) 0.5876(3) 0.5957(12) 0.0228(13) Uani d . . 1
H H2 0.0715 0.5929 0.5848 0.027 Uiso calc U R 1
N N3 0.6311(15) 0.4660(4) 1.0740(13) 0.0275(14) Uani d . . 1
H H3A 0.692 0.4719 1.2518 0.033 Uiso calc U R 1
H H3B 0.8014 0.4652 1.0088 0.033 Uiso calc U R 1
O O1 0.0601(15) 0.7892(4) -0.1286(12) 0.0503(19) Uani d . . 1
O O2 -0.2404(13) 0.7717(4) 0.1100(13) 0.0419(16) Uani d . . 1
O O3 0.6584(11) 0.6320(3) 0.5361(14) 0.0413(16) Uani d . . 1
O O4 0.2587(16) 0.4289(4) 0.4355(14) 0.059(2) Uani d . . 1
O O5 -0.0242(12) 0.4563(3) 0.6761(12) 0.0366(15) Uani d . . 1

loop_
_atom_site_aniso_label
_atom_site_aniso_U_11
_atom_site_aniso_U_22
_atom_site_aniso_U_33
_atom_site_aniso_U_12
_atom_site_aniso_U_13
_atom_site_aniso_U_23
Ag1 0.0374(3) 0.0164(3) 0.0425(3) 0.0080(2) -0.0033(2) -0.0043(2)
Ag2 0.0394(3) 0.0214(3) 0.0378(3) 0.0081(3) -0.0015(2) -0.0051(3)
C1 0.022(3) 0.024(4) 0.025(4) 0.002(3) -0.001(3) -0.007(3)
C2 0.024(3) 0.023(4) 0.028(4) 0.004(3) 0.001(3) -0.002(3)
C3 0.011(3) 0.015(3) 0.026(4) 0.002(2) 0.004(3) 0.003(2)
C4 0.017(3) 0.012(3) 0.030(4) 0.002(2) 0.006(3) 0.005(3)
C5 0.016(3) 0.012(3) 0.029(4) 0.001(2) 0.005(3) 0.004(3)
C6 0.029(4) 0.016(4) 0.032(4) 0.000(3) 0.005(3) 0.001(3)
C7 0.023(3) 0.016(3) 0.025(4) 0.002(3) 0.004(3) 0.001(3)
N1 0.021(3) 0.015(3) 0.029(3) 0.000(3) 0.001(2) -0.001(3)
N2 0.015(2) 0.016(3) 0.040(4) 0.005(2) 0.011(3) 0.010(2)
N3 0.031(3) 0.025(4) 0.024(3) -0.001(3) 0.002(3) 0.002(3)
O1 0.049(4) 0.066(5) 0.041(4) 0.016(4) 0.023(3) 0.023(3)
O2 0.035(3) 0.033(4) 0.066(4) 0.015(3) 0.029(3) 0.021(3)
O3 0.013(2) 0.024(3) 0.089(5) 0.005(2) 0.016(3) 0.024(3)
O4 0.054(4) 0.069(6) 0.060(5) -0.026(4) 0.026(4) -0.039(4)
O5 0.023(3) 0.028(3) 0.063(4) -0.012(2) 0.017(3) -0.012(3)

loop_
_atom_type_symbol
_atom_type_description
_atom_type_scat_dispersion_real
_atom_type_scat_dispersion_imag
_atom_type_scat_source
C C 0.0033 0.0016 'International Tables Vol C Tables 4.2.6.8 and 6.1.1.4'
H H 0.0000 0.0000 'International Tables Vol C Tables 4.2.6.8 and 6.1.1.4'
N N 0.0061 0.0033 'International Tables Vol C Tables 4.2.6.8 and 6.1.1.4'
O O 0.0106 0.0060 'International Tables Vol C Tables 4.2.6.8 and 6.1.1.4'
Ag Ag -0.8971 1.1015 'International Tables Vol C Tables 4.2.6.8 and 6.1.1.4'

loop_
_geom_angle_atom_site_label_1
_geom_angle_atom_site_label_2
_geom_angle_atom_site_label_3
_geom_angle_site_symmetry_1
_geom_angle_site_symmetry_3
_geom_angle
N1 Ag1 O5 . 2_556 171.2(2)
N1 Ag1 Ag2 . 1_656 77.36(17)
O5 Ag1 Ag2 2_556 1_656 108.41(18)
N1 Ag1 Ag2 . 1_655 82.27(17)
O5 Ag1 Ag2 2_556 1_655 89.16(16)
Ag2 Ag1 Ag2 1_656 1_655 117.10(3)
O2 Ag2 N3 . 2_556 172.1(3)
O2 Ag2 Ag1 . 1_454 109.8(2)
N3 Ag2 Ag1 2_556 1_454 76.77(18)
O2 Ag2 Ag1 . 1_455 88.99(16)
N3 Ag2 Ag1 2_556 1_455 84.00(18)
Ag1 Ag2 Ag1 1_454 1_455 117.11(3)
O1 C1 O2 . . 123.1(8)
O1 C1 C2 . . 120.4(7)
O2 C1 C2 . . 116.5(7)
C1 C2 C3 . . 112.6(6)
C1 C2 H2A . . 109.1
C3 C2 H2A . . 109.1
C1 C2 H2B . . 109.1
C3 C2 H2B . . 109.1
H2A C2 H2B . . 107.8
N1 C3 C2 . . 109.9(6)
N1 C3 C4 . . 110.7(5)
C2 C3 C4 . . 108.7(6)
N1 C3 H3 . . 109.2
C2 C3 H3 . . 109.2
C4 C3 H3 . . 109.2
O3 C4 N2 . . 122.2(6)
O3 C4 C3 . . 121.1(6)
N2 C4 C3 . . 116.7(6)
N2 C5 C6 . . 110.2(6)
N2 C5 C7 . . 110.4(6)
C6 C5 C7 . . 112.8(6)
N2 C5 H5 . . 107.7
C6 C5 H5 . . 107.7
C7 C5 H5 . . 107.7
N3 C6 C5 . . 111.5(6)
N3 C6 H6A . . 109.3
C5 C6 H6A . . 109.3
N3 C6 H6B . . 109.3
C5 C6 H6B . . 109.3
H6A C6 H6B . . 108.0
O4 C7 O5 . . 123.4(8)
O4 C7 C5 . . 119.1(7)
O5 C7 C5 . . 117.5(7)
C3 N1 Ag1 . . 117.4(4)
C3 N1 H1A . . 108.0
Ag1 N1 H1A . . 108.0
C3 N1 H1B . . 108.0
Ag1 N1 H1B . . 108.0
H1A N1 H1B . . 107.2
C4 N2 C5 . . 121.2(5)
C4 N2 H2 . . 119.4
C5 N2 H2 . . 119.4
C6 N3 Ag2 . 2_546 119.2(5)
C6 N3 H3A . . 107.5
Ag2 N3 H3A 2_546 . 107.5
C6 N3 H3B . . 107.5
Ag2 N3 H3B 2_546 . 107.5
H3A N3 H3B . . 107.0
C1 O2 Ag2 . . 116.4(5)
C7 O5 Ag1 . 2_546 110.2(5)

loop_
_geom_bond_atom_site_label_1
_geom_bond_atom_site_label_2
_geom_bond_site_symmetry_2
_geom_bond_distance
Ag1 N1 . 2.176(6)
Ag1 O5 2_556 2.199(6)
Ag1 Ag2 1_656 3.1834(9)
Ag1 Ag2 1_655 3.3148(9)
Ag2 O2 . 2.157(7)
Ag2 N3 2_556 2.186(7)
Ag2 Ag1 1_454 3.1834(9)
Ag2 Ag1 1_455 3.3147(9)
C1 O1 . 1.243(10)
C1 O2 . 1.261(9)
C1 C2 . 1.513(11)
C2 C3 . 1.525(11)
C2 H2A . 0.97
C2 H2B . 0.97
C3 N1 . 1.471(9)
C3 C4 . 1.525(10)
C3 H3 . 0.98
C4 O3 . 1.240(8)
C4 N2 . 1.331(9)
C5 N2 . 1.460(8)
C5 C6 . 1.525(11)
C5 C7 . 1.525(10)
C5 H5 . 0.98
C6 N3 . 1.473(10)
C6 H6A . 0.97
C6 H6B . 0.97
C7 O4 . 1.220(10)
C7 O5 . 1.261(9)
N1 H1A . 0.97
N1 H1B . 0.97
N2 H2 . 0.86
N3 Ag2 2_546 2.186(7)
N3 H3A . 0.97
N3 H3B . 0.97
O5 Ag1 2_546 2.198(6)
